data_4334463
loop_
_publ_author_name
'Francys E. Fern\'andez'
'M. Carmen Puerta'
'Pedro Valerga'

_publ_contact_author_address
;
Departamento de CMIM y Qu\'imica Inorg\'anica
Universidad de C\'adiz
Facultad de Ciencias
Campus Universitario del R\'io San Pedro
11510. Puerto Real. SPAIN.
;
_publ_contact_author_email pedro.valerga@uca.es
_publ_contact_author_fax '34 (956) 016288'
_publ_contact_author_name 'Pedro Valerga'
_publ_contact_author_phone '34 (956) 016340'
_publ_section_title
;
 Picolyl-NHC Hydrotris(pyrazolyl)borate Ruthenium(II) Complexes:
 Synthesis, Characterization, and Reactivity with Small Molecules
;
_journal_name_full 'Inorganic Chemistry'
_journal_page_first 4396
_journal_page_last 4410
_journal_paper_doi 10.1021/ic302553z
_journal_volume 52
_journal_year 2013
_chemical_formula_moiety 'C21 H25 B Cl N9 Ru, 0.35(Ag Br)'
_chemical_formula_sum 'C21 H25 Ag0.35 B Br0.35 Cl N9 Ru'
_chemical_formula_weight 616.36
_chemical_name_systematic
;(chlorido)-{\k^2^  C,N-3-isopropyl-1-(pyrid-2-ylmethyl)-2,3-dihydro-
imidazole-2-ylidene}-{\k^3^ N,N',N''-tris(pirazolyl)borate}-ruthenium(II)
0.35 silver bromide
;
_space_group_IT_number 161
_symmetry_cell_setting rhombohedral
_symmetry_Int_Tables_number 161
_symmetry_space_group_name_Hall 'P 3* -2n'
_symmetry_space_group_name_H-M 'R 3 c :R'
_atom_sites_solution_hydrogens geom
_atom_sites_solution_primary direct
_atom_sites_solution_secondary difmap
_audit_creation_method SHELXL-97
_cell_angle_alpha 97.046(17)
_cell_angle_beta 97.046(17)
_cell_angle_gamma 97.046(17)
_cell_formula_units_Z 6
_cell_length_a 16.0514(19)
_cell_length_b 16.0514(19)
_cell_length_c 16.0514(19)
_cell_measurement_reflns_used 9784
_cell_measurement_temperature 100(2)
_cell_measurement_theta_max 25.020
_cell_measurement_theta_min 2.580
_cell_volume 4033.4(9)
_computing_cell_refinement 'SAINT (Bruker, 2001)'
_computing_data_collection 'SMART (Bruker, 2001)'
_computing_data_reduction 'SAINT (Bruker, 2001)'
_computing_molecular_graphics 'ORTEP-3 vers. 1.08 (Farrugia, 2005)'
_computing_publication_material 'SHELXTL (Sheldrick, 2001)'
_computing_structure_refinement 'SHELXTL (Sheldrick, 2001)'
_computing_structure_solution 'SHELXTL (Sheldrick, 2001)'
_diffrn_ambient_temperature 100(2)
_diffrn_measured_fraction_theta_full 0.995
_diffrn_measured_fraction_theta_max 0.995
_diffrn_measurement_device_type 'Bruker SMART APEX CCD area detector'
_diffrn_measurement_method '1700 omega scan frames, 0.3 deg, 10 sec'
_diffrn_radiation_monochromator graphite
_diffrn_radiation_probe x-ray
_diffrn_radiation_type MoK\a
_diffrn_radiation_wavelength 0.71073
_diffrn_reflns_av_R_equivalents 0.0512
_diffrn_reflns_av_sigmaI/netI 0.0339
_diffrn_reflns_limit_h_max 19
_diffrn_reflns_limit_h_min -18
_diffrn_reflns_limit_k_max 19
_diffrn_reflns_limit_k_min -19
_diffrn_reflns_limit_l_max 18
_diffrn_reflns_limit_l_min -19
_diffrn_reflns_number 25515
_diffrn_reflns_theta_full 25.14
_diffrn_reflns_theta_max 25.14
_diffrn_reflns_theta_min 1.69
_diffrn_source 'fine-focus sealed tube'
_diffrn_source_type 'Bruker SMART APEX'
_diffrn_standards_decay_% 0.0083
_diffrn_standards_number 0
_exptl_absorpt_coefficient_mu 1.474
_exptl_absorpt_correction_T_max 1.000
_exptl_absorpt_correction_T_min 0.788
_exptl_absorpt_correction_type multi-scan
_exptl_absorpt_process_details '(SADABS; Sheldrick, 2004)'
_exptl_crystal_colour red
_exptl_crystal_density_diffrn 1.523
_exptl_crystal_description prism
_exptl_crystal_F_000 1828
_exptl_crystal_size_max 0.31
_exptl_crystal_size_mid 0.17
_exptl_crystal_size_min 0.15
_refine_diff_density_max 2.013
_refine_diff_density_min -0.536
_refine_diff_density_rms 0.171
_refine_ls_abs_structure_details 'Flack H D (1983), Acta Cryst. A39, 876-881'
_refine_ls_abs_structure_Flack 0.00
_refine_ls_extinction_method none
_refine_ls_goodness_of_fit_ref 1.124
_refine_ls_hydrogen_treatment constr
_refine_ls_matrix_type full
_refine_ls_number_parameters 338
_refine_ls_number_reflns 4740
_refine_ls_number_restraints 1
_refine_ls_restrained_S_all 1.124
_refine_ls_R_factor_all 0.0454
_refine_ls_R_factor_gt 0.0431
_refine_ls_shift/su_max 0.000
_refine_ls_shift/su_mean 0.000
_refine_ls_structure_factor_coef Fsqd
_refine_ls_weighting_details 'calc w=1/[\s^2^(Fo^2^)+(0.0908P)^2^+2.4161P] where P=(Fo^2^+2Fc^2^)/3'
_refine_ls_weighting_scheme calc
_refine_ls_wR_factor_gt 0.1233
_refine_ls_wR_factor_ref 0.1303
_reflns_number_gt 4661
_reflns_number_total 4740
_reflns_threshold_expression >2sigma(I)
_cod_data_source_file ic302553z_si_002_1.cif
_cod_data_source_block pv1216
_cod_original_cell_volume 4033.4(8)
_cod_original_sg_symbol_H-M 'R 3 c'
_cod_database_code 4334463

loop_
_symmetry_equiv_pos_as_xyz
'x, y, z'
'z, x, y'
'y, z, x'
'y+1/2, x+1/2, z+1/2'
'x+1/2, z+1/2, y+1/2'
'z+1/2, y+1/2, x+1/2'

loop_
_atom_site_label
_atom_site_type_symbol
_atom_site_fract_x
_atom_site_fract_y
_atom_site_fract_z
_atom_site_U_iso_or_equiv
_atom_site_adp_type
_atom_site_occupancy
_atom_site_symmetry_multiplicity
_atom_site_calc_flag
_atom_site_refinement_flags
_atom_site_disorder_assembly
_atom_site_disorder_group
Ru1 Ru 0.18549(2) 0.91745(3) 0.33124(3) 0.02048(14) Uani 1 1 d . . .
Cl1 Cl 0.29026(9) 1.00420(10) 0.26847(11) 0.0365(4) Uani 1 1 d . . .
N1 N 0.1059(3) 0.8320(3) 0.3783(3) 0.0217(11) Uani 1 1 d . . .
N2 N 0.1362(3) 0.7609(3) 0.4037(3) 0.0265(11) Uani 1 1 d . . .
N3 N 0.2205(3) 0.8103(3) 0.2560(3) 0.0275(11) Uani 1 1 d . . .
N4 N 0.2344(3) 0.7409(3) 0.2948(3) 0.0289(11) Uani 1 1 d . . .
N5 N 0.2836(3) 0.8986(3) 0.4201(3) 0.0235(11) Uani 1 1 d . . .
N6 N 0.2904(3) 0.8184(3) 0.4378(3) 0.0252(10) Uani 1 1 d . . .
N7 N 0.1254(3) 1.0833(3) 0.3682(3) 0.0250(10) Uani 1 1 d . . .
N8 N 0.1466(3) 1.0344(3) 0.4872(3) 0.0248(10) Uani 1 1 d . . .
N9 N 0.0876(3) 0.9336(3) 0.2385(3) 0.0266(12) Uani 1 1 d . . .
C1 C 0.0745(4) 0.7126(4) 0.4337(4) 0.0299(13) Uani 1 1 d . . .
H1 H 0.0797 0.6607 0.4554 0.039 Uiso 1 1 calc R . .
C2 C 0.0022(4) 0.7524(4) 0.4271(4) 0.0311(14) Uani 1 1 d . . .
H2 H -0.0513 0.7337 0.4429 0.040 Uiso 1 1 calc R . .
C3 C 0.0257(4) 0.8258(4) 0.3920(4) 0.0280(12) Uani 1 1 d . . .
H3 H -0.0111 0.8661 0.3796 0.036 Uiso 1 1 calc R . .
C4 C 0.2624(4) 0.6837(4) 0.2401(4) 0.0350(14) Uani 1 1 d . . .
H4 H 0.2783 0.6309 0.2523 0.045 Uiso 1 1 calc R . .
C5 C 0.2643(4) 0.7133(5) 0.1653(5) 0.0422(16) Uani 1 1 d . . .
H5 H 0.2797 0.6860 0.1147 0.055 Uiso 1 1 calc R . .
C6 C 0.2382(4) 0.7941(5) 0.1789(4) 0.0366(14) Uani 1 1 d . . .
H6 H 0.2340 0.8315 0.1375 0.048 Uiso 1 1 calc R . .
C7 C 0.3620(4) 0.8204(4) 0.4923(4) 0.0296(13) Uani 1 1 d . . .
H7 H 0.3812 0.7726 0.5142 0.038 Uiso 1 1 calc R . .
C8 C 0.4023(4) 0.9010(4) 0.5107(4) 0.0331(14) Uani 1 1 d . . .
H8 H 0.4540 0.9206 0.5473 0.043 Uiso 1 1 calc R . .
C9 C 0.3510(4) 0.9501(4) 0.4637(4) 0.0279(12) Uani 1 1 d . . .
H9 H 0.3625 1.0095 0.4634 0.036 Uiso 1 1 calc R . .
C10 C 0.1523(4) 1.0154(4) 0.4029(4) 0.0230(12) Uani 1 1 d . . .
C11 C 0.1058(4) 1.1438(4) 0.4308(4) 0.0300(13) Uani 1 1 d . . .
H11 H 0.0867 1.1963 0.4225 0.039 Uiso 1 1 calc R . .
C12 C 0.1192(4) 1.1136(4) 0.5034(4) 0.0326(13) Uani 1 1 d . . .
H12 H 0.1115 1.1408 0.5573 0.042 Uiso 1 1 calc R . .
C13 C 0.1614(4) 0.9794(4) 0.5533(4) 0.0289(13) Uani 1 1 d . . .
H13 H 0.1791 0.9261 0.5262 0.038 Uiso 1 1 calc R . .
C14 C 0.2331(5) 1.0228(5) 0.6216(4) 0.0404(15) Uani 1 1 d . . .
H14A H 0.2836 1.0388 0.5955 0.053 Uiso 1 1 calc R . .
H14B H 0.2458 0.9839 0.6624 0.053 Uiso 1 1 calc R . .
H14C H 0.2158 1.0738 0.6510 0.053 Uiso 1 1 calc R . .
C15 C 0.0791(5) 0.9551(4) 0.5909(4) 0.0395(15) Uani 1 1 d . . .
H15A H 0.0655 1.0050 0.6255 0.051 Uiso 1 1 calc R . .
H15B H 0.0871 0.9104 0.6262 0.051 Uiso 1 1 calc R . .
H15C H 0.0324 0.9347 0.5448 0.051 Uiso 1 1 calc R . .
C16 C 0.1163(4) 1.0885(4) 0.2782(4) 0.0272(12) Uani 1 1 d . . .
H16A H 0.1733 1.0973 0.2605 0.035 Uiso 1 1 calc R . .
H16B H 0.0881 1.1385 0.2673 0.035 Uiso 1 1 calc R . .
C17 C 0.0660(3) 1.0111(4) 0.2255(4) 0.0247(12) Uani 1 1 d . . .
C18 C 0.0009(4) 1.0185(5) 0.1628(4) 0.0327(15) Uani 1 1 d . . .
H18 H -0.0130 1.0731 0.1549 0.043 Uiso 1 1 calc R . .
C19 C -0.0437(4) 0.9487(5) 0.1121(4) 0.0400(16) Uani 1 1 d . . .
H19 H -0.0873 0.9539 0.0682 0.052 Uiso 1 1 calc R . .
C20 C -0.0230(4) 0.8689(5) 0.1273(4) 0.0381(15) Uani 1 1 d . . .
H20 H -0.0534 0.8186 0.0947 0.049 Uiso 1 1 calc R . .
C21 C 0.0424(4) 0.8649(4) 0.1906(4) 0.0313(13) Uani 1 1 d . . .
H21 H 0.0560 0.8107 0.2006 0.041 Uiso 1 1 calc R . .
B1 B 0.2266(4) 0.7443(4) 0.3906(5) 0.0284(14) Uani 1 1 d . . .
H1B H 0.2386 0.6899 0.4109 0.037 Uiso 1 1 calc R . .
Ag1A Ag 0.2421(3) 0.3475(2) 0.4315(2) 0.0789(15) Uani 0.236(3) 1 d P A -1
Ag1B Ag 0.2791(4) 0.2978(4) 0.4425(5) 0.065(3) Uani 0.113(3) 1 d P B -2
Br1A Br 0.2007(3) 0.5070(2) 0.3775(4) 0.0496(13) Uani 0.236(3) 1 d P A -3
Br1B Br 0.2076(5) 0.4903(6) 0.4177(6) 0.037(2) Uani 0.113(3) 1 d P B -4

loop_
_atom_site_aniso_label
_atom_site_aniso_U_11
_atom_site_aniso_U_22
_atom_site_aniso_U_33
_atom_site_aniso_U_23
_atom_site_aniso_U_13
_atom_site_aniso_U_12
Ru1 0.0190(2) 0.0237(2) 0.0230(2) 0.01072(16) 0.00767(15) 0.00750(15)
Cl1 0.0246(7) 0.0444(9) 0.0515(10) 0.0331(8) 0.0162(7) 0.0107(6)
N1 0.023(2) 0.019(2) 0.025(3) 0.0045(19) 0.008(2) 0.007(2)
N2 0.026(3) 0.024(3) 0.032(3) 0.007(2) 0.012(2) 0.004(2)
N3 0.025(2) 0.035(3) 0.029(3) 0.015(2) 0.012(2) 0.011(2)
N4 0.023(2) 0.034(3) 0.032(3) 0.006(2) 0.007(2) 0.008(2)
N5 0.021(2) 0.029(3) 0.025(2) 0.012(2) 0.005(2) 0.009(2)
N6 0.024(2) 0.029(3) 0.028(2) 0.014(2) 0.011(2) 0.011(2)
N7 0.021(2) 0.023(2) 0.032(3) 0.010(2) -0.0015(19) 0.0052(19)
N8 0.028(2) 0.022(2) 0.026(2) 0.0060(19) 0.003(2) 0.0056(19)
N9 0.023(2) 0.032(3) 0.031(3) 0.013(2) 0.012(2) 0.009(2)
C1 0.035(3) 0.024(3) 0.035(3) 0.009(2) 0.017(3) -0.001(2)
C2 0.029(3) 0.028(3) 0.039(4) 0.009(3) 0.016(3) -0.001(2)
C3 0.025(3) 0.028(3) 0.033(3) 0.003(2) 0.009(2) 0.006(2)
C4 0.035(3) 0.032(3) 0.038(4) -0.005(3) 0.010(3) 0.009(3)
C5 0.038(4) 0.047(4) 0.040(4) -0.007(3) 0.009(3) 0.008(3)
C6 0.031(3) 0.049(4) 0.032(3) 0.006(3) 0.009(3) 0.010(3)
C7 0.025(3) 0.040(3) 0.031(3) 0.019(3) 0.006(2) 0.014(3)
C8 0.024(3) 0.049(4) 0.029(3) 0.012(3) 0.002(2) 0.010(3)
C9 0.023(3) 0.030(3) 0.035(3) 0.015(3) 0.010(2) 0.009(2)
C10 0.021(3) 0.020(3) 0.029(3) 0.008(2) 0.002(2) 0.002(2)
C11 0.028(3) 0.020(3) 0.044(4) 0.010(2) 0.002(3) 0.007(2)
C12 0.031(3) 0.034(3) 0.031(3) -0.001(3) 0.000(3) 0.011(3)
C13 0.030(3) 0.028(3) 0.030(3) 0.007(2) 0.003(2) 0.009(2)
C14 0.049(4) 0.044(4) 0.029(3) 0.004(3) -0.003(3) 0.014(3)
C15 0.049(4) 0.046(4) 0.031(3) 0.016(3) 0.014(3) 0.017(3)
C16 0.025(3) 0.033(3) 0.031(3) 0.017(3) 0.009(2) 0.013(2)
C17 0.021(3) 0.037(3) 0.022(3) 0.015(2) 0.010(2) 0.008(2)
C18 0.029(3) 0.046(4) 0.032(3) 0.024(3) 0.012(3) 0.015(3)
C19 0.029(3) 0.064(5) 0.030(3) 0.018(3) 0.004(3) 0.007(3)
C20 0.035(4) 0.045(4) 0.031(3) 0.006(3) 0.000(3) 0.000(3)
C21 0.024(3) 0.040(4) 0.030(3) 0.008(3) 0.002(2) 0.006(3)
B1 0.026(3) 0.026(3) 0.038(4) 0.014(3) 0.010(3) 0.010(3)
Ag1A 0.099(3) 0.059(2) 0.080(2) 0.0164(16) 0.0052(18) 0.0159(19)
Ag1B 0.068(4) 0.047(4) 0.089(5) 0.027(3) 0.013(3) 0.019(3)
Br1A 0.053(2) 0.0294(18) 0.071(3) 0.014(2) 0.022(2) 0.0046(14)
Br1B 0.038(4) 0.039(4) 0.037(4) 0.004(3) 0.009(3) 0.007(3)

loop_
_atom_type_symbol
_atom_type_description
_atom_type_scat_dispersion_real
_atom_type_scat_dispersion_imag
_atom_type_scat_source
C C 0.0033 0.0016 'International Tables Vol C Tables 4.2.6.8 and 6.1.1.4'
H H 0.0000 0.0000 'International Tables Vol C Tables 4.2.6.8 and 6.1.1.4'
B B 0.0013 0.0007 'International Tables Vol C Tables 4.2.6.8 and 6.1.1.4'
N N 0.0061 0.0033 'International Tables Vol C Tables 4.2.6.8 and 6.1.1.4'
Ag Ag -0.8971 1.1015 'International Tables Vol C Tables 4.2.6.8 and 6.1.1.4'
Br Br -0.2901 2.4595 'International Tables Vol C Tables 4.2.6.8 and 6.1.1.4'
Cl Cl 0.1484 0.1585 'International Tables Vol C Tables 4.2.6.8 and 6.1.1.4'
Ru Ru -1.2594 0.8363 'International Tables Vol C Tables 4.2.6.8 and 6.1.1.4'

loop_
_geom_angle_atom_site_label_1
_geom_angle_atom_site_label_2
_geom_angle_atom_site_label_3
_geom_angle
C10 Ru1 N1 92.5(2)
C10 Ru1 N5 95.0(2)
N1 Ru1 N5 89.4(2)
C10 Ru1 N9 86.9(2)
N1 Ru1 N9 90.82(19)
N5 Ru1 N9 178.1(2)
C10 Ru1 N3 178.8(2)
N1 Ru1 N3 86.46(18)
N5 Ru1 N3 84.5(2)
N9 Ru1 N3 93.65(19)
C10 Ru1 Cl1 94.74(18)
N1 Ru1 Cl1 172.44(13)
N5 Ru1 Cl1 87.68(14)
N9 Ru1 Cl1 91.87(14)
N3 Ru1 Cl1 86.32(14)
C3 N1 N2 106.1(5)
C3 N1 Ru1 135.1(4)
N2 N1 Ru1 118.7(3)
C1 N2 N1 109.8(5)
C1 N2 B1 130.0(5)
N1 N2 B1 120.0(5)
C6 N3 N4 106.5(5)
C6 N3 Ru1 135.7(5)
N4 N3 Ru1 117.7(4)
C4 N4 N3 109.0(5)
C4 N4 B1 131.7(5)
N3 N4 B1 118.8(5)
C9 N5 N6 107.6(5)
C9 N5 Ru1 133.0(4)
N6 N5 Ru1 119.3(4)
C7 N6 N5 109.0(5)
C7 N6 B1 131.2(5)
N5 N6 B1 119.5(5)
C10 N7 C11 111.1(5)
C10 N7 C16 123.4(5)
C11 N7 C16 125.5(5)
C10 N8 C12 110.4(5)
C10 N8 C13 126.6(5)
C12 N8 C13 122.9(5)
C21 N9 C17 118.1(6)
C21 N9 Ru1 118.8(4)
C17 N9 Ru1 123.1(4)
N2 C1 C2 107.9(5)
N2 C1 H1 126.0
C2 C1 H1 126.0
C1 C2 C3 104.8(5)
C1 C2 H2 127.6
C3 C2 H2 127.6
N1 C3 C2 111.3(5)
N1 C3 H3 124.4
C2 C3 H3 124.4
C5 C4 N4 109.1(6)
C5 C4 H4 125.4
N4 C4 H4 125.4
C4 C5 C6 104.5(6)
C4 C5 H5 127.7
C6 C5 H5 127.7
N3 C6 C5 110.8(6)
N3 C6 H6 124.6
C5 C6 H6 124.6
N6 C7 C8 109.4(5)
N6 C7 H7 125.3
C8 C7 H7 125.3
C7 C8 C9 105.4(5)
C7 C8 H8 127.3
C9 C8 H8 127.3
N5 C9 C8 108.7(5)
N5 C9 H9 125.7
C8 C9 H9 125.7
N8 C10 N7 103.8(5)
N8 C10 Ru1 134.7(4)
N7 C10 Ru1 121.5(5)
C12 C11 N7 106.5(5)
C12 C11 H11 126.8
N7 C11 H11 126.8
C11 C12 N8 108.2(6)
C11 C12 H12 125.9
N8 C12 H12 125.9
N8 C13 C14 110.0(5)
N8 C13 C15 110.8(5)
C14 C13 C15 111.6(6)
N8 C13 H13 108.1
C14 C13 H13 108.1
C15 C13 H13 108.1
C13 C14 H14A 109.5
C13 C14 H14B 109.5
H14A C14 H14B 109.5
C13 C14 H14C 109.5
H14A C14 H14C 109.5
H14B C14 H14C 109.5
C13 C15 H15A 109.5
C13 C15 H15B 109.5
H15A C15 H15B 109.5
C13 C15 H15C 109.5
H15A C15 H15C 109.5
H15B C15 H15C 109.5
N7 C16 C17 113.2(5)
N7 C16 H16A 108.9
C17 C16 H16A 108.9
N7 C16 H16B 108.9
C17 C16 H16B 108.9
H16A C16 H16B 107.8
N9 C17 C18 120.9(6)
N9 C17 C16 118.6(5)
C18 C17 C16 120.5(6)
C19 C18 C17 121.2(6)
C19 C18 H18 119.4
C17 C18 H18 119.4
C18 C19 C20 117.7(6)
C18 C19 H19 121.2
C20 C19 H19 121.2
C21 C20 C19 118.9(7)
C21 C20 H20 120.5
C19 C20 H20 120.5
N9 C21 C20 123.2(6)
N9 C21 H21 118.4
C20 C21 H21 118.4
N6 B1 N2 109.3(5)
N6 B1 N4 107.2(5)
N2 B1 N4 108.5(5)
N6 B1 H1B 110.6
N2 B1 H1B 110.6
N4 B1 H1B 110.6

loop_
_geom_bond_atom_site_label_1
_geom_bond_atom_site_label_2
_geom_bond_distance
Ru1 C10 1.998(6)
Ru1 N1 2.036(5)
Ru1 N5 2.068(5)
Ru1 N9 2.091(5)
Ru1 N3 2.150(5)
Ru1 Cl1 2.4428(15)
N1 C3 1.327(8)
N1 N2 1.381(7)
N2 C1 1.354(7)
N2 B1 1.541(8)
N3 C6 1.307(8)
N3 N4 1.370(7)
N4 C4 1.348(8)
N4 B1 1.552(9)
N5 C9 1.340(8)
N5 N6 1.366(7)
N6 C7 1.351(8)
N6 B1 1.527(9)
N7 C10 1.375(7)
N7 C11 1.402(8)
N7 C16 1.448(8)
N8 C10 1.367(8)
N8 C12 1.400(8)
N8 C13 1.476(8)
N9 C21 1.340(9)
N9 C17 1.365(8)
C1 C2 1.390(9)
C1 H1 0.9500
C2 C3 1.397(9)
C2 H2 0.9500
C3 H3 0.9500
C4 C5 1.347(11)
C4 H4 0.9500
C5 C6 1.410(10)
C5 H5 0.9500
C6 H6 0.9500
C7 C8 1.355(9)
C7 H7 0.9500
C8 C9 1.422(8)
C8 H8 0.9500
C9 H9 0.9500
C11 C12 1.321(9)
C11 H11 0.9500
C12 H12 0.9500
C13 C14 1.524(9)
C13 C15 1.546(9)
C13 H13 1.0000
C14 H14A 0.9800
C14 H14B 0.9800
C14 H14C 0.9800
C15 H15A 0.9800
C15 H15B 0.9800
C15 H15C 0.9800
C16 C17 1.496(9)
C16 H16A 0.9900
C16 H16B 0.9900
C17 C18 1.386(9)
C18 C19 1.366(11)
C18 H18 0.9500
C19 C20 1.403(11)
C19 H19 0.9500
C20 C21 1.382(9)
C20 H20 0.9500
C21 H21 0.9500
B1 H1B 1.0000

loop_
_geom_torsion_atom_site_label_1
_geom_torsion_atom_site_label_2
_geom_torsion_atom_site_label_3
_geom_torsion_atom_site_label_4
_geom_torsion
C10 Ru1 N1 C3 47.0(6)
N5 Ru1 N1 C3 142.0(6)
N9 Ru1 N1 C3 -39.9(6)
N3 Ru1 N1 C3 -133.5(6)
C10 Ru1 N1 N2 -133.2(4)
N5 Ru1 N1 N2 -38.2(4)
N9 Ru1 N1 N2 139.9(4)
N3 Ru1 N1 N2 46.3(4)
C3 N1 N2 C1 -0.8(7)
Ru1 N1 N2 C1 179.4(4)
C3 N1 N2 B1 175.6(5)
Ru1 N1 N2 B1 -4.2(7)
N1 Ru1 N3 C6 141.6(6)
N5 Ru1 N3 C6 -128.6(6)
N9 Ru1 N3 C6 51.0(6)
Cl1 Ru1 N3 C6 -40.6(6)
N1 Ru1 N3 N4 -43.7(4)
N5 Ru1 N3 N4 46.0(4)
N9 Ru1 N3 N4 -134.3(4)
Cl1 Ru1 N3 N4 134.1(4)
C6 N3 N4 C4 1.3(7)
Ru1 N3 N4 C4 -174.8(4)
C6 N3 N4 B1 174.5(5)
Ru1 N3 N4 B1 -1.6(6)
C10 Ru1 N5 C9 -52.9(6)
N1 Ru1 N5 C9 -145.4(5)
N3 Ru1 N5 C9 128.1(5)
Cl1 Ru1 N5 C9 41.6(5)
C10 Ru1 N5 N6 132.9(4)
N1 Ru1 N5 N6 40.4(4)
N3 Ru1 N5 N6 -46.1(4)
Cl1 Ru1 N5 N6 -132.6(4)
C9 N5 N6 C7 -0.2(6)
Ru1 N5 N6 C7 175.4(4)
C9 N5 N6 B1 -174.4(5)
Ru1 N5 N6 B1 1.2(6)
C10 Ru1 N9 C21 -143.5(4)
N1 Ru1 N9 C21 -51.0(4)
N3 Ru1 N9 C21 35.5(4)
Cl1 Ru1 N9 C21 121.9(4)
C10 Ru1 N9 C17 35.0(5)
N1 Ru1 N9 C17 127.5(4)
N3 Ru1 N9 C17 -146.0(4)
Cl1 Ru1 N9 C17 -59.6(4)
N1 N2 C1 C2 0.6(7)
B1 N2 C1 C2 -175.4(6)
N2 C1 C2 C3 -0.1(7)
N2 N1 C3 C2 0.7(7)
Ru1 N1 C3 C2 -179.5(4)
C1 C2 C3 N1 -0.4(7)
N3 N4 C4 C5 -2.1(7)
B1 N4 C4 C5 -174.1(6)
N4 C4 C5 C6 1.9(8)
N4 N3 C6 C5 -0.1(7)
Ru1 N3 C6 C5 175.0(5)
C4 C5 C6 N3 -1.2(8)
N5 N6 C7 C8 0.2(7)
B1 N6 C7 C8 173.5(6)
N6 C7 C8 C9 -0.1(7)
N6 N5 C9 C8 0.1(6)
Ru1 N5 C9 C8 -174.6(4)
C7 C8 C9 N5 0.0(7)
C12 N8 C10 N7 -1.7(7)
C13 N8 C10 N7 174.7(5)
C12 N8 C10 Ru1 -179.8(5)
C13 N8 C10 Ru1 -3.4(9)
C11 N7 C10 N8 1.6(6)
C16 N7 C10 N8 -176.4(5)
C11 N7 C10 Ru1 -180.0(4)
C16 N7 C10 Ru1 2.0(8)
N1 Ru1 C10 N8 50.5(6)
N5 Ru1 C10 N8 -39.1(6)
N9 Ru1 C10 N8 141.2(6)
Cl1 Ru1 C10 N8 -127.2(6)
N1 Ru1 C10 N7 -127.3(5)
N5 Ru1 C10 N7 143.1(5)
N9 Ru1 C10 N7 -36.6(5)
Cl1 Ru1 C10 N7 55.0(5)
C10 N7 C11 C12 -0.8(7)
C16 N7 C11 C12 177.1(5)
N7 C11 C12 N8 -0.3(7)
C10 N8 C12 C11 1.3(7)
C13 N8 C12 C11 -175.2(6)
C10 N8 C13 C14 120.5(6)
C12 N8 C13 C14 -63.6(8)
C10 N8 C13 C15 -115.6(7)
C12 N8 C13 C15 60.3(7)
C10 N7 C16 C17 50.2(7)
C11 N7 C16 C17 -127.5(6)
C21 N9 C17 C18 -1.9(8)
Ru1 N9 C17 C18 179.6(4)
C21 N9 C17 C16 -179.6(5)
Ru1 N9 C17 C16 1.9(7)
N7 C16 C17 N9 -50.5(7)
N7 C16 C17 C18 131.7(5)
N9 C17 C18 C19 0.0(9)
C16 C17 C18 C19 177.7(6)
C17 C18 C19 C20 1.8(10)
C18 C19 C20 C21 -1.7(10)
C17 N9 C21 C20 1.9(9)
Ru1 N9 C21 C20 -179.5(5)
C19 C20 C21 N9 -0.1(10)
C7 N6 B1 N2 130.3(6)
N5 N6 B1 N2 -56.9(7)
C7 N6 B1 N4 -112.2(7)
N5 N6 B1 N4 60.5(6)
C1 N2 B1 N6 -125.0(6)
N1 N2 B1 N6 59.4(7)
C1 N2 B1 N4 118.3(7)
N1 N2 B1 N4 -57.3(7)
C4 N4 B1 N6 112.5(7)
N3 N4 B1 N6 -59.0(6)
C4 N4 B1 N2 -129.6(6)
N3 N4 B1 N2 59.0(7)
